data_4060532
loop_
_publ_author_name
'D\'iez, Josefina'
'Gamasa, M. Pilar'
'Gimeno, Jos\'e'
'Paredes, Paloma'

_publ_section_title
;
Novel Iridium Complexes Containing 2,6-Bis(oxazoline)pyridine Ligands: 
Synthesis and Reactivity of the Diolefin Iridium(I) Complex 
[Ir(\h^2^-C~2~H~4~)2{\k^3^N,N,N-(S,S)-i-Pr-pybox}][PF~6~] 
((S,S)-i-Pr-pybox = 2,6-Bis(4'-(S)-isopropyloxazolin-2'-yl)pyridine)
;
_journal_issue 8
_journal_name_full Organometallics
_journal_page_first 1799
_journal_page_last 1802
_journal_paper_doi 10.1021/om050073x
_journal_volume 24
_journal_year 2005
_chemical_absolute_configuration ad
_chemical_formula_moiety 'C21 H31 Ir1 N3, P1 F6'
_chemical_formula_sum 'C21 H31 F6 Ir N3 O2 P'
_chemical_formula_weight 694.66
_space_group_IT_number 18
_symmetry_cell_setting orthorhombic
_symmetry_space_group_name_Hall 'P 2 2ab'
_symmetry_space_group_name_H-M 'P 21 21 2'
_cell_angle_alpha 90.00
_cell_angle_beta 90.00
_cell_angle_gamma 90.00
_cell_formula_units_Z 2
_cell_length_a 15.3775(7)
_cell_length_b 8.4994(3)
_cell_length_c 9.2423(5)
_cell_measurement_temperature 150(2)
_cell_volume 1207.96(10)
_diffrn_ambient_temperature 150(2)
_exptl_crystal_density_diffrn 1.910
_cod_depositor_comments
;
The following automatic conversions were performed:
'_symmetry_cell_setting' value 'Orthorhombic' changed to 'orthorhombic'
according to '/home/saulius/struct/CIF-dictionaries/cif_core.dic'
dictionary named 'cif_core.dic' version 2.4.1 from 2010-06-29.

Automatic conversion script
Id: cif_fix_enum 1527 2010-12-29 10:47:43Z saulius 
;
_cod_database_code 4060532

loop_
_symmetry_equiv_pos_as_xyz
'x, y, z'
'x+1/2, -y+1/2, -z'
'-x+1/2, y+1/2, -z'
'-x, -y, z'

loop_
_atom_site_label
_atom_site_type_symbol
_atom_site_fract_x
_atom_site_fract_y
_atom_site_fract_z
_atom_site_U_iso_or_equiv
_atom_site_adp_type
_atom_site_occupancy
_atom_site_symmetry_multiplicity
_atom_site_calc_flag
_atom_site_refinement_flags
_atom_site_disorder_assembly
_atom_site_disorder_group
Ir1 Ir 0.0000 0.0000 0.82525(5) 0.0239(3) Uani 1 2 d S . .
O1 O -0.2115(5) -0.1693(11) 1.0491(10) 0.040(2) Uani 1 1 d . . .
N2 N 0.0000 0.0000 1.0432(11) 0.024(2) Uani 1 2 d S . .
N1 N -0.1163(6) -0.1040(13) 0.8719(11) 0.034(2) Uani 1 1 d . . .
C1 C 0.0521(7) -0.1604(16) 0.6695(10) 0.027(2) Uani 1 1 d . . .
H1A H 0.0096 -0.2220 0.6123 0.032 Uiso 1 1 calc R . .
H1B H 0.1027 -0.1234 0.6126 0.032 Uiso 1 1 calc R . .
C2 C 0.0691(9) -0.2133(19) 0.8118(15) 0.046(4) Uani 1 1 d . . .
H2A H 0.1305 -0.2106 0.8435 0.055 Uiso 1 1 calc R . .
H2B H 0.0377 -0.3090 0.8433 0.055 Uiso 1 1 calc R . .
C3 C -0.1811(9) -0.2508(12) 0.6596(13) 0.032(3) Uani 1 1 d . . .
H3 H -0.1373 -0.1948 0.5986 0.038 Uiso 1 1 calc R . .
C4 C -0.2638(10) -0.265(2) 0.5697(16) 0.045(4) Uani 1 1 d . . .
H4A H -0.2524 -0.3312 0.4850 0.067 Uiso 1 1 calc R . .
H4B H -0.2822 -0.1602 0.5379 0.067 Uiso 1 1 calc R . .
H4C H -0.3098 -0.3127 0.6284 0.067 Uiso 1 1 calc R . .
C5 C -0.1411(11) -0.4089(15) 0.7025(19) 0.054(4) Uani 1 1 d . . .
H5A H -0.1309 -0.4721 0.6155 0.081 Uiso 1 1 calc R . .
H5B H -0.1810 -0.4650 0.7671 0.081 Uiso 1 1 calc R . .
H5C H -0.0858 -0.3908 0.7524 0.081 Uiso 1 1 calc R . .
C6 C -0.1974(8) -0.1491(16) 0.7909(14) 0.036(3) Uani 1 1 d . . .
H6 H -0.2262 -0.0501 0.7573 0.043 Uiso 1 1 calc R . .
C7 C -0.2533(10) -0.219(3) 0.9165(16) 0.052(5) Uani 1 1 d . . .
H7A H -0.3135 -0.1779 0.9119 0.062 Uiso 1 1 calc R . .
H7B H -0.2551 -0.3349 0.9104 0.062 Uiso 1 1 calc R . .
C8 C -0.1322(7) -0.1166(14) 1.0087(12) 0.031(2) Uiso 1 1 d . . .
C9 C -0.0678(8) -0.0632(14) 1.1114(14) 0.038(3) Uani 1 1 d . . .
C10 C -0.0699(9) -0.0687(15) 1.2642(14) 0.044(3) Uani 1 1 d . . .
H10 H -0.1166 -0.1168 1.3149 0.053 Uiso 1 1 calc R . .
P1 P 0.0000 0.5000 0.2142(5) 0.0422(9) Uani 1 2 d S . .
F1 F -0.0618(9) 0.5690(12) 0.0908(14) 0.089(4) Uani 1 1 d . . .
F2 F 0.0528(6) 0.6594(10) 0.2098(15) 0.075(3) Uani 1 1 d . . .
F3 F -0.0639(9) 0.5708(14) 0.3308(13) 0.102(5) Uani 1 1 d . . .
C11 C 0.0000 0.0000 1.3367(14) 0.027(3) Uiso 1 2 d S . .
H11 H 0.0000 0.0000 1.4395 0.032 Uiso 1 2 calc SR . .

loop_
_atom_site_aniso_label
_atom_site_aniso_U_11
_atom_site_aniso_U_22
_atom_site_aniso_U_33
_atom_site_aniso_U_23
_atom_site_aniso_U_13
_atom_site_aniso_U_12
Ir1 0.0256(4) 0.0221(4) 0.0240(4) 0.000 0.000 0.0016(3)
O1 0.034(4) 0.050(5) 0.038(5) 0.019(4) 0.005(4) -0.009(4)
N2 0.028(5) 0.025(5) 0.020(5) 0.000 0.000 0.015(7)
N1 0.027(5) 0.045(6) 0.031(5) 0.003(4) -0.001(4) 0.000(4)
C1 0.020(5) 0.040(7) 0.021(5) 0.010(4) -0.006(4) -0.003(5)
C2 0.035(7) 0.044(8) 0.057(9) 0.022(6) -0.001(6) 0.019(6)
C3 0.037(7) 0.018(6) 0.040(7) 0.000(4) -0.012(5) -0.014(5)
C4 0.040(8) 0.066(11) 0.028(7) 0.006(6) -0.017(6) -0.012(7)
C5 0.075(10) 0.018(6) 0.069(9) 0.011(6) -0.010(8) 0.008(6)
C6 0.032(6) 0.040(7) 0.036(6) 0.003(6) -0.015(5) 0.007(5)
C7 0.040(8) 0.090(13) 0.026(7) 0.007(8) -0.009(6) -0.023(8)
C9 0.046(7) 0.032(6) 0.035(6) 0.010(5) 0.005(6) -0.002(5)
C10 0.068(9) 0.032(6) 0.032(6) -0.011(6) 0.014(7) 0.006(6)
P1 0.041(2) 0.031(2) 0.055(2) 0.000 0.000 0.017(3)
F1 0.126(9) 0.043(5) 0.097(8) 0.019(6) -0.034(8) 0.012(6)
F2 0.060(5) 0.022(4) 0.143(10) -0.005(6) 0.006(6) -0.002(4)
F3 0.141(11) 0.066(7) 0.099(9) 0.015(6) 0.091(8) 0.029(7)

loop_
_geom_bond_atom_site_label_1
_geom_bond_atom_site_label_2
_geom_bond_distance
_geom_bond_site_symmetry_2
_geom_bond_publ_flag
Ir1 N2 2.015(10) . ?
Ir1 N1 2.041(10) 4 ?
Ir1 N1 2.041(10) . ?
Ir1 C2 2.104(14) 4 ?
Ir1 C2 2.104(14) . ?
Ir1 C1 2.138(12) . ?
Ir1 C1 2.138(12) 4 ?
O1 C8 1.353(14) . ?
O1 C7 1.446(17) . ?
N2 C9 1.331(13) 4 ?
N2 C9 1.331(13) . ?
N1 C8 1.293(16) . ?
N1 C6 1.505(15) . ?
C1 C2 1.414(16) . ?
C1 H1A 0.9900 . ?
C1 H1B 0.9900 . ?
C2 H2A 0.9900 . ?
C2 H2B 0.9900 . ?
C3 C6 1.511(18) . ?
C3 C4 1.523(18) . ?
C3 C5 1.530(17) . ?
C3 H3 1.0000 . ?
C4 H4A 0.9800 . ?
C4 H4B 0.9800 . ?
C4 H4C 0.9800 . ?
C5 H5A 0.9800 . ?
C5 H5B 0.9800 . ?
C5 H5C 0.9800 . ?
C6 C7 1.56(2) . ?
C6 H6 1.0000 . ?
C7 H7A 0.9900 . ?
C7 H7B 0.9900 . ?
C8 C9 1.445(17) . ?
C9 C10 1.41(2) . ?
C10 C11 1.395(16) . ?
C10 H10 0.9500 . ?
P1 F3 1.578(10) 4_565 ?
P1 F3 1.578(10) . ?
P1 F2 1.580(9) 4_565 ?
P1 F2 1.580(9) . ?
P1 F1 1.596(11) 4_565 ?
P1 F1 1.596(11) . ?
C11 C10 1.395(16) 4 ?
C11 H11 0.9500 . ?
